data_7122014
loop_
_publ_author_name
'Li, Qiuyun'
'Li, Bin'
'Wang, Baiquan'

_publ_section_title
;
 Rhodium-catalyzed intramolecular cascade sequence for the formation of
 fused carbazole-annulated medium-sized rings by cleavage of
 C(sp<sup>2</sup>)-H/C(sp<sup>3</sup>)-H bonds.
;
_journal_issue 66
_journal_name_full 'Chemical communications (Cambridge, England)'
_journal_page_first 9147
_journal_page_last 9150
_journal_paper_doi 10.1039/c8cc04428g
_journal_volume 54
_journal_year 2018
_chemical_formula_moiety 'C23 H18 N2 O'
_chemical_formula_sum 'C23 H18 N2 O'
_chemical_formula_weight 338.39
_space_group_crystal_system triclinic
_space_group_IT_number 2
_space_group_name_Hall '-P 1'
_space_group_name_H-M_alt 'P -1'
_symmetry_space_group_name_Hall '-P 1'
_symmetry_space_group_name_H-M 'P -1'
_atom_sites_solution_hydrogens mixed
_atom_sites_solution_primary dual
_audit_creation_date 2017-10-20
_audit_creation_method
;
Olex2 1.2
(compiled 2017.03.28 svn.r3405 for OlexSys, GUI svn.r5337)
;
_audit_update_record
;
2018-04-04 deposited with the CCDC.
2018-07-23 downloaded from the CCDC.
;
_cell_angle_alpha 68.543(3)
_cell_angle_beta 62.333(3)
_cell_angle_gamma 65.904(3)
_cell_formula_units_Z 2
_cell_length_a 10.0747(3)
_cell_length_b 10.1323(3)
_cell_length_c 10.7896(3)
_cell_measurement_reflns_used 23429
_cell_measurement_temperature 294(2)
_cell_measurement_theta_max 78.9300
_cell_measurement_theta_min 4.7180
_cell_volume 869.06(5)
_computing_cell_refinement 'CrysAlisPro 1.171.38.46 (Rigaku OD, 2015)'
_computing_data_collection 'CrysAlisPro 1.171.38.46 (Rigaku OD, 2015)'
_computing_data_reduction 'CrysAlisPro 1.171.38.46 (Rigaku OD, 2015)'
_computing_molecular_graphics 'Olex2 (Dolomanov et al., 2009)'
_computing_publication_material 'Olex2 (Dolomanov et al., 2009)'
_computing_structure_refinement 'ShelXL (Sheldrick, 2015)'
_computing_structure_solution 'ShelXT (Sheldrick, 2015)'
_diffrn_ambient_temperature 294.15
_diffrn_detector PILT
_diffrn_measured_fraction_theta_full 0.981
_diffrn_measured_fraction_theta_max 0.964
_diffrn_measurement_details
;
List of Runs (angles in degrees, time in seconds):

  # Type    Start    End  Width  t~exp~   \w     \q     \k     \f   Frames
#--------------------------------------------------------------------------
  1  \w   -115.00 -21.00   1.00    5.00    --  -35.00 -72.00 -36.00   94
  2  \w   -125.00 -21.00   1.00    5.00    --  -35.00 -72.00-180.00  104
  3  \w    -50.00  40.00   1.00    5.00    --  -35.00  72.00  72.00   90
  4  \w   -115.00 -22.00   1.00    5.00    --  -35.00 -44.00-180.00   93
  5  \w    -50.00  40.00   1.00    5.00    --  -35.00  72.00-144.00   90
  6  \w    -50.00  40.00   1.00    5.00    --  -35.00  72.00   0.00   90
  7  \w   -114.00 -21.00   1.00    5.00    --  -35.00 -72.00-108.00   93
  8  \w   -115.00 -24.00   1.00    5.00    --  -35.00 -72.00-144.00   91
  9  \w   -112.00 -21.00   1.00    5.00    --  -35.00 -72.00 108.00   91
 10  \w   -115.00 -24.00   1.00    5.00    --  -35.00 -72.00  72.00   91
 11  \w   -115.00 -22.00   1.00    5.00    --  -35.00 -72.00   0.00   93
 12  \w    -50.00  40.00   1.00    5.00    --  -35.00  72.00-180.00   90
 13  \w    -50.00  40.00   1.00    5.00    --  -35.00  72.00 -72.00   90
 14  \w   -115.00 -25.00   1.00    5.00    --  -35.00 -44.00 108.00   90
 15  \w   -115.00 -24.00   1.00    5.00    --  -35.00 -72.00 -72.00   91
 16  \w    -50.00  40.00   1.00    5.00    --  -35.00  14.00 -72.00   90
 17  \w   -125.00 -33.00   1.00    5.00    --  -35.00 -44.00   0.00   92
 18  \w    -50.00  40.00   1.00    5.00    --  -35.00  72.00 108.00   90
 19  \w   -115.00 -25.00   1.00    5.00    --  -35.00 -72.00 144.00   90
 20  \w   -112.00 -21.00   1.00    5.00    --  -35.00 -72.00  36.00   91
 21  \w   -187.00 -96.00   1.00    5.00    -- -110.00 -44.00-108.00   91
 22  \w   -187.00 -97.00   1.00    5.00    -- -110.00 -44.00  72.00   90
 23  \w   -187.00 -97.00   1.00    5.00    -- -110.00 -15.00 -36.00   90
 24  \w   -125.00 -32.00   1.00    5.00    -- -110.00  72.00  72.00   93
 25  \w   -187.00 -96.00   1.00    5.00    -- -110.00 -44.00 108.00   91
 26  \w   -187.00 -96.00   1.00    5.00    -- -110.00 -44.00 144.00   91
 27  \w   -123.00 -33.00   1.00    5.00    -- -110.00  72.00 -72.00   90
 28  \w   -187.00 -97.00   1.00    5.00    -- -110.00 -44.00 -36.00   90
 29  \w   -187.00 -96.00   1.00    5.00    -- -110.00 -72.00  36.00   91
 30  \w   -200.00 -96.00   1.00    5.00    -- -110.00 -72.00-108.00  104
 31  \w   -187.00 -96.00   1.00    5.00    -- -110.00 -72.00   0.00   91
 32  \w   -123.00 -33.00   1.00    5.00    -- -110.00  72.00   0.00   90
 33  \w   -187.00 -96.00   1.00    5.00    -- -110.00 -72.00 108.00   91
 34  \w   -187.00 -97.00   1.00    5.00    -- -110.00 -72.00  72.00   90
 35  \w   -187.00 -97.00   1.00    5.00    -- -110.00 -15.00 144.00   90
 36  \w   -187.00 -96.00   1.00    5.00    -- -110.00 -44.00  36.00   91
 37  \w   -187.00 -97.00   1.00    5.00    -- -110.00 -44.00   0.00   90
 38  \w   -125.00 -33.00   1.00    5.00    -- -110.00  72.00-108.00   92
 39  \w   -125.00 -33.00   1.00    5.00    -- -110.00  72.00 108.00   92
 40  \w   -200.00-110.00   1.00    5.00    -- -110.00 -15.00-144.00   90
 41  \w   -187.00 -96.00   1.00    5.00    -- -110.00 -72.00-180.00   91
 42  \w   -187.00 -97.00   1.00    5.00    -- -110.00 -72.00 144.00   90
 43  \w   -187.00 -96.00   1.00    5.00    -- -110.00 -72.00 -72.00   91
 44  \w   -187.00 -96.00   1.00    5.00    -- -110.00 -44.00 -72.00   91
 45  \w   -125.00 -32.00   1.00    5.00    -- -110.00  72.00 -36.00   93
 46  \w   -187.00 -96.00   1.00    5.00    -- -110.00 -72.00-144.00   91
 47  \w   -187.00 -97.00   1.00    5.00    -- -110.00 -15.00 -72.00   90
 48  \w   -200.00-110.00   1.00    5.00    -- -110.00 -15.00-180.00   90
 49  \w   -115.00 -25.00   1.00    5.00    -- -110.00  72.00-180.00   90
 50  \w   -200.00-110.00   1.00    5.00    -- -110.00 -15.00   0.00   90
 51  \w   -187.00 -97.00   1.00    5.00    -- -110.00 -44.00-144.00   90
 52  \w   -125.00 -31.00   1.00    5.00    -- -110.00  72.00 144.00   94
 53  \w   -187.00 -97.00   1.00    5.00    -- -110.00 -15.00-108.00   90
 54  \w   -200.00-110.00   1.00    5.00    -- -110.00 -15.00  36.00   90
 55  \w   -200.00-110.00   1.00    5.00    -- -110.00 -15.00 108.00   90
 56  \w   -187.00 -96.00   1.00    5.00    -- -110.00 -44.00-180.00   91
 57  \w   -124.00 -33.00   1.00    5.00    -- -110.00  72.00-144.00   91
;
_diffrn_measurement_device 'abstract diffractometer'
_diffrn_measurement_device_type 'Rigaku Xtalab P200'
_diffrn_measurement_method '\w scans'
_diffrn_orient_matrix_type 'CrysAlisPro convention (1999,Acta A55,543-557)'
_diffrn_orient_matrix_UB_11 0.1460124000
_diffrn_orient_matrix_UB_12 0.0529898000
_diffrn_orient_matrix_UB_13 -0.0608527000
_diffrn_orient_matrix_UB_21 0.0125054000
_diffrn_orient_matrix_UB_22 0.0214177000
_diffrn_orient_matrix_UB_23 -0.1535534000
_diffrn_orient_matrix_UB_31 -0.1051465000
_diffrn_orient_matrix_UB_32 0.1608078000
_diffrn_orient_matrix_UB_33 0.0022898000
_diffrn_radiation_monochromator confocal
_diffrn_radiation_probe x-ray
_diffrn_radiation_type CuK\a
_diffrn_radiation_wavelength 1.54184
_diffrn_reflns_av_R_equivalents 0.0180
_diffrn_reflns_av_unetI/netI 0.0078
_diffrn_reflns_Laue_measured_fraction_full 0.981
_diffrn_reflns_Laue_measured_fraction_max 0.964
_diffrn_reflns_limit_h_max 12
_diffrn_reflns_limit_h_min -12
_diffrn_reflns_limit_k_max 12
_diffrn_reflns_limit_k_min -12
_diffrn_reflns_limit_l_max 13
_diffrn_reflns_limit_l_min -13
_diffrn_reflns_number 28855
_diffrn_reflns_point_group_measured_fraction_full 0.981
_diffrn_reflns_point_group_measured_fraction_max 0.964
_diffrn_reflns_theta_full 67.684
_diffrn_reflns_theta_max 79.143
_diffrn_reflns_theta_min 4.742
_diffrn_source 'rotating anode'
_diffrn_source_type 'Enhance (Cu) X-ray Source'
_exptl_absorpt_coefficient_mu 0.628
_exptl_absorpt_correction_T_max 1.00000
_exptl_absorpt_correction_T_min 0.74097
_exptl_absorpt_correction_type multi-scan
_exptl_absorpt_process_details
;
CrysAlisPro 1.171.38.46 (Rigaku Oxford Diffraction, 2015)
Empirical absorption correction using spherical harmonics,
 implemented in SCALE3 ABSPACK scaling algorithm.
;
_exptl_crystal_colour colourless
_exptl_crystal_colour_primary colourless
_exptl_crystal_density_diffrn 1.293
_exptl_crystal_description block
_exptl_crystal_F_000 356
_exptl_crystal_size_max 0.36
_exptl_crystal_size_mid 0.28
_exptl_crystal_size_min 0.24
_refine_diff_density_max 0.196
_refine_diff_density_min -0.308
_refine_diff_density_rms 0.076
_refine_ls_extinction_coef 0.067(4)
_refine_ls_extinction_expression Fc^*^=kFc[1+0.001xFc^2^\l^3^/sin(2\q)]^-1/4^
_refine_ls_extinction_method 'SHELXL-2014/7 (Sheldrick 2014'
_refine_ls_goodness_of_fit_ref 1.069
_refine_ls_hydrogen_treatment mixed
_refine_ls_matrix_type full
_refine_ls_number_parameters 240
_refine_ls_number_reflns 3627
_refine_ls_number_restraints 0
_refine_ls_restrained_S_all 1.069
_refine_ls_R_factor_all 0.0477
_refine_ls_R_factor_gt 0.0469
_refine_ls_shift/su_max 0.000
_refine_ls_shift/su_mean 0.000
_refine_ls_structure_factor_coef Fsqd
_refine_ls_weighting_details 'w=1/[\s^2^(Fo^2^)+(0.0710P)^2^+0.1300P] where P=(Fo^2^+2Fc^2^)/3'
_refine_ls_weighting_scheme calc
_refine_ls_wR_factor_gt 0.1260
_refine_ls_wR_factor_ref 0.1268
_reflns_Friedel_coverage 0.000
_reflns_number_gt 3483
_reflns_number_total 3627
_reflns_threshold_expression 'I > 2\s(I)'
_cod_data_source_file c8cc04428g2.cif
_cod_data_source_block p20171020a
_cod_depositor_comments 'Adding full bibliography for 7122014.cif.'
_cod_database_code 7122014
_shelx_shelxl_version_number 2014/7
_chemical_oxdiff_formula C23H18N2O
_shelx_space_group_comment
;
The symmetry employed for this shelxl refinement is uniquely defined
by the following loop, which should always be used as a source of
symmetry information in preference to the above space-group names.
They are only intended as comments.
;
_shelx_estimated_absorpt_t_max 0.864
_shelx_estimated_absorpt_t_min 0.805
_reflns_odcompleteness_completeness 96.44
_reflns_odcompleteness_iscentric 1
_reflns_odcompleteness_theta 78.90
_olex2_refinement_description
;
1. Fixed Uiso
 At 1.2 times of:
  All C(H) groups, All C(H,H) groups
2.a Secondary CH2 refined with riding coordinates:
 C13(H13A,H13B), C14(H14A,H14B), C15(H15A,H15B), C16(H16A,H16B)
2.b Aromatic/amide H refined with riding coordinates:
 C00G(H00G), C2(H2), C3(H3), C4(H4), C5(H5), C18(H18), C19(H19), C20(H20),
 C21(H21)
;
_olex2_submission_special_instructions 'No special instructions were received'
_oxdiff_exptl_absorpt_empirical_details
;
Empirical correction (ABSPACK) includes:
- Absorption correction using spherical harmonics
- Frame scaling
- Detector area scaling
;
_oxdiff_exptl_absorpt_empirical_full_max 1.347
_oxdiff_exptl_absorpt_empirical_full_min 0.723

loop_
_space_group_symop_operation_xyz
'x, y, z'
'-x, -y, -z'

loop_
_atom_site_label
_atom_site_type_symbol
_atom_site_fract_x
_atom_site_fract_y
_atom_site_fract_z
_atom_site_U_iso_or_equiv
_atom_site_adp_type
_atom_site_occupancy
_atom_site_site_symmetry_order
_atom_site_calc_flag
_atom_site_refinement_flags_posn
O1 O 0.12802(12) 0.19307(11) 0.24991(10) 0.0580(3) Uani 1 1 d .
N1 N 0.31986(12) 0.57053(11) 0.17030(11) 0.0475(3) Uani 1 1 d .
N2 N 0.09956(16) -0.03431(13) 0.59031(13) 0.0631(3) Uani 1 1 d .
C00G C 0.40182(16) 0.11583(16) 0.65145(15) 0.0577(3) Uani 1 1 d .
H00G H 0.4927 0.1010 0.5705 0.069 Uiso 1 1 calc R
C1 C 0.28966(13) 0.58283(13) 0.05268(12) 0.0471(3) Uani 1 1 d .
C2 C 0.30815(16) 0.68938(15) -0.07571(14) 0.0580(3) Uani 1 1 d .
H2 H 0.3489 0.7651 -0.0944 0.070 Uiso 1 1 calc R
C3 C 0.26367(17) 0.67803(17) -0.17385(14) 0.0638(4) Uani 1 1 d .
H3 H 0.2741 0.7481 -0.2599 0.077 Uiso 1 1 calc R
C4 C 0.20383(16) 0.56499(18) -0.14759(14) 0.0627(4) Uani 1 1 d .
H4 H 0.1739 0.5614 -0.2156 0.075 Uiso 1 1 calc R
C5 C 0.18793(15) 0.45768(16) -0.02211(13) 0.0541(3) Uani 1 1 d .
H5 H 0.1493 0.3812 -0.0056 0.065 Uiso 1 1 calc R
C6 C 0.23117(13) 0.46665(13) 0.07955(12) 0.0452(3) Uani 1 1 d .
C7 C 0.22878(12) 0.37927(12) 0.21970(11) 0.0425(3) Uani 1 1 d .
C8 C 0.28468(12) 0.44658(12) 0.27200(12) 0.0422(3) Uani 1 1 d .
C9 C 0.29655(13) 0.39243(13) 0.40823(12) 0.0433(3) Uani 1 1 d .
C10 C 0.25086(12) 0.26559(13) 0.49075(12) 0.0421(3) Uani 1 1 d .
C11 C 0.19297(13) 0.19682(12) 0.43940(12) 0.0428(3) Uani 1 1 d .
C12 C 0.18073(13) 0.25365(13) 0.30465(12) 0.0432(3) Uani 1 1 d .
C13 C 0.38726(17) 0.66709(16) 0.17991(15) 0.0603(3) Uani 1 1 d .
H13A H 0.4029 0.7440 0.0929 0.072 Uiso 1 1 calc R
H13B H 0.4890 0.6099 0.1861 0.072 Uiso 1 1 calc R
C14 C 0.2870(2) 0.73840(17) 0.30688(19) 0.0782(5) Uani 1 1 d .
H14A H 0.3366 0.8055 0.3020 0.094 Uiso 1 1 calc R
H14B H 0.1871 0.7980 0.2975 0.094 Uiso 1 1 calc R
C15 C 0.2553(2) 0.63753(17) 0.45277(17) 0.0729(4) Uani 1 1 d .
H15A H 0.1449 0.6439 0.4950 0.087 Uiso 1 1 calc R
H15B H 0.2746 0.6752 0.5117 0.087 Uiso 1 1 calc R
C16 C 0.34842(17) 0.47453(15) 0.46184(14) 0.0561(3) Uani 1 1 d .
H16A H 0.4584 0.4670 0.4059 0.067 Uiso 1 1 calc R
H16B H 0.3375 0.4274 0.5608 0.067 Uiso 1 1 calc R
C17 C 0.25973(13) 0.19750(13) 0.63618(12) 0.0443(3) Uani 1 1 d .
C18 C 0.4099(2) 0.05588(17) 0.78682(18) 0.0691(4) Uani 1 1 d .
H18 H 0.5060 0.0006 0.7958 0.083 Uiso 1 1 calc R
C19 C 0.2776(2) 0.07752(17) 0.90685(16) 0.0695(4) Uani 1 1 d .
H19 H 0.2838 0.0388 0.9972 0.083 Uiso 1 1 calc R
C20 C 0.1355(2) 0.1568(2) 0.89326(16) 0.0736(4) Uani 1 1 d .
H20 H 0.0450 0.1704 0.9747 0.088 Uiso 1 1 calc R
C21 C 0.12649(16) 0.21658(18) 0.75887(14) 0.0619(4) Uani 1 1 d .
H21 H 0.0297 0.2702 0.7508 0.074 Uiso 1 1 calc R
C22 C 0.14375(14) 0.06784(13) 0.52608(12) 0.0471(3) Uani 1 1 d .
H1 H 0.069(2) 0.132(2) 0.317(2) 0.093(6) Uiso 1 1 d .

loop_
_atom_site_aniso_label
_atom_site_aniso_U_11
_atom_site_aniso_U_22
_atom_site_aniso_U_33
_atom_site_aniso_U_23
_atom_site_aniso_U_13
_atom_site_aniso_U_12
O1 0.0759(6) 0.0683(6) 0.0501(5) -0.0055(4) -0.0276(4) -0.0410(5)
N1 0.0527(5) 0.0437(5) 0.0469(5) -0.0066(4) -0.0168(4) -0.0197(4)
N2 0.0836(8) 0.0573(7) 0.0645(7) 0.0045(5) -0.0403(6) -0.0360(6)
C00G 0.0522(7) 0.0620(8) 0.0564(7) -0.0100(6) -0.0239(6) -0.0121(6)
C1 0.0445(6) 0.0453(6) 0.0444(6) -0.0091(5) -0.0133(4) -0.0109(5)
C2 0.0612(7) 0.0488(7) 0.0512(7) -0.0022(5) -0.0169(6) -0.0162(6)
C3 0.0628(8) 0.0635(8) 0.0455(6) -0.0006(6) -0.0193(6) -0.0110(6)
C4 0.0577(7) 0.0796(10) 0.0451(6) -0.0095(6) -0.0221(6) -0.0147(7)
C5 0.0510(6) 0.0671(8) 0.0454(6) -0.0118(5) -0.0183(5) -0.0182(6)
C6 0.0422(5) 0.0490(6) 0.0409(6) -0.0088(4) -0.0134(4) -0.0132(5)
C7 0.0416(5) 0.0464(6) 0.0406(5) -0.0097(4) -0.0141(4) -0.0150(5)
C8 0.0409(5) 0.0421(6) 0.0437(6) -0.0099(4) -0.0136(4) -0.0139(4)
C9 0.0425(5) 0.0454(6) 0.0456(6) -0.0123(4) -0.0163(4) -0.0140(5)
C10 0.0395(5) 0.0450(6) 0.0429(6) -0.0114(4) -0.0151(4) -0.0119(4)
C11 0.0428(5) 0.0430(6) 0.0443(6) -0.0079(4) -0.0163(4) -0.0151(4)
C12 0.0435(5) 0.0467(6) 0.0449(6) -0.0115(4) -0.0163(4) -0.0167(5)
C13 0.0669(8) 0.0597(8) 0.0621(8) -0.0047(6) -0.0218(6) -0.0355(7)
C14 0.1114(13) 0.0507(8) 0.0838(11) -0.0188(7) -0.0459(10) -0.0188(8)
C15 0.0886(11) 0.0594(9) 0.0676(9) -0.0267(7) -0.0132(8) -0.0257(8)
C16 0.0725(8) 0.0560(7) 0.0556(7) -0.0100(5) -0.0300(6) -0.0277(6)
C17 0.0484(6) 0.0449(6) 0.0446(6) -0.0100(4) -0.0185(5) -0.0163(5)
C18 0.0779(9) 0.0630(9) 0.0738(9) -0.0049(7) -0.0474(8) -0.0135(7)
C19 0.1064(12) 0.0602(8) 0.0531(7) -0.0032(6) -0.0413(8) -0.0288(8)
C20 0.0812(10) 0.0871(11) 0.0460(7) -0.0180(7) -0.0142(7) -0.0262(9)
C21 0.0540(7) 0.0769(9) 0.0502(7) -0.0183(6) -0.0158(6) -0.0148(6)
C22 0.0521(6) 0.0477(6) 0.0488(6) -0.0059(5) -0.0248(5) -0.0182(5)

loop_
_atom_type_symbol
_atom_type_description
_atom_type_scat_dispersion_real
_atom_type_scat_dispersion_imag
_atom_type_scat_source
C C 0.0181 0.0091 'International Tables Vol C Tables 4.2.6.8 and 6.1.1.4'
H H 0.0000 0.0000 'International Tables Vol C Tables 4.2.6.8 and 6.1.1.4'
N N 0.0311 0.0180 'International Tables Vol C Tables 4.2.6.8 and 6.1.1.4'
O O 0.0492 0.0322 'International Tables Vol C Tables 4.2.6.8 and 6.1.1.4'

loop_
_geom_angle_atom_site_label_1
_geom_angle_atom_site_label_2
_geom_angle_atom_site_label_3
_geom_angle
C12 O1 H1 114.2(13)
C1 N1 C13 125.33(10)
C8 N1 C1 108.77(9)
C8 N1 C13 125.79(11)
C17 C00G H00G 119.7
C17 C00G C18 120.51(13)
C18 C00G H00G 119.7
N1 C1 C2 129.46(12)
N1 C1 C6 109.34(10)
C2 C1 C6 121.20(12)
C1 C2 H2 121.3
C3 C2 C1 117.48(13)
C3 C2 H2 121.3
C2 C3 H3 119.1
C2 C3 C4 121.79(13)
C4 C3 H3 119.1
C3 C4 H4 119.5
C5 C4 C3 121.08(13)
C5 C4 H4 119.5
C4 C5 H5 120.8
C4 C5 C6 118.45(13)
C6 C5 H5 120.8
C1 C6 C7 105.98(10)
C5 C6 C1 119.99(11)
C5 C6 C7 134.02(11)
C8 C7 C6 107.44(10)
C12 C7 C6 132.82(10)
C12 C7 C8 119.71(10)
N1 C8 C7 108.45(10)
N1 C8 C9 128.07(10)
C7 C8 C9 123.46(10)
C8 C9 C16 120.98(10)
C10 C9 C8 116.20(10)
C10 C9 C16 122.74(10)
C9 C10 C11 120.90(10)
C9 C10 C17 120.92(10)
C11 C10 C17 118.18(10)
C12 C11 C10 121.76(10)
C12 C11 C22 117.76(10)
C22 C11 C10 120.48(10)
O1 C12 C7 117.56(10)
O1 C12 C11 124.47(10)
C7 C12 C11 117.95(10)
N1 C13 H13A 108.9
N1 C13 H13B 108.9
N1 C13 C14 113.20(12)
H13A C13 H13B 107.8
C14 C13 H13A 108.9
C14 C13 H13B 108.9
C13 C14 H14A 108.0
C13 C14 H14B 108.0
H14A C14 H14B 107.2
C15 C14 C13 117.19(13)
C15 C14 H14A 108.0
C15 C14 H14B 108.0
C14 C15 H15A 108.0
C14 C15 H15B 108.0
C14 C15 C16 117.39(13)
H15A C15 H15B 107.2
C16 C15 H15A 108.0
C16 C15 H15B 108.0
C9 C16 C15 113.13(12)
C9 C16 H16A 109.0
C9 C16 H16B 109.0
C15 C16 H16A 109.0
C15 C16 H16B 109.0
H16A C16 H16B 107.8
C00G C17 C10 120.76(11)
C00G C17 C21 118.33(12)
C21 C17 C10 120.90(11)
C00G C18 H18 119.8
C19 C18 C00G 120.46(14)
C19 C18 H18 119.8
C18 C19 H19 120.2
C18 C19 C20 119.62(13)
C20 C19 H19 120.2
C19 C20 H20 119.9
C19 C20 C21 120.27(14)
C21 C20 H20 119.9
C17 C21 H21 119.6
C20 C21 C17 120.80(14)
C20 C21 H21 119.6
N2 C22 C11 175.76(12)

loop_
_geom_bond_atom_site_label_1
_geom_bond_atom_site_label_2
_geom_bond_distance
O1 C12 1.3529(13)
O1 H1 0.92(2)
N1 C1 1.3895(16)
N1 C8 1.3788(14)
N1 C13 1.4529(16)
N2 C22 1.1467(16)
C00G H00G 0.9300
C00G C17 1.3832(17)
C00G C18 1.389(2)
C1 C2 1.3963(17)
C1 C6 1.4054(17)
C2 H2 0.9300
C2 C3 1.381(2)
C3 H3 0.9300
C3 C4 1.387(2)
C4 H4 0.9300
C4 C5 1.3801(19)
C5 H5 0.9300
C5 C6 1.3965(17)
C6 C7 1.4405(15)
C7 C8 1.4110(15)
C7 C12 1.3900(16)
C8 C9 1.4127(16)
C9 C10 1.3862(16)
C9 C16 1.5124(15)
C10 C11 1.4307(15)
C10 C17 1.4947(15)
C11 C12 1.3987(16)
C11 C22 1.4257(16)
C13 H13A 0.9700
C13 H13B 0.9700
C13 C14 1.504(2)
C14 H14A 0.9700
C14 H14B 0.9700
C14 C15 1.499(2)
C15 H15A 0.9700
C15 H15B 0.9700
C15 C16 1.523(2)
C16 H16A 0.9700
C16 H16B 0.9700
C17 C21 1.3845(17)
C18 H18 0.9300
C18 C19 1.367(2)
C19 H19 0.9300
C19 C20 1.373(2)
C20 H20 0.9300
C20 C21 1.383(2)
C21 H21 0.9300

loop_
_geom_hbond_atom_site_label_D
_geom_hbond_atom_site_label_H
_geom_hbond_atom_site_label_A
_geom_hbond_distance_DH
_geom_hbond_distance_HA
_geom_hbond_distance_DA
_geom_hbond_angle_DHA
_geom_hbond_site_symmetry_A
O1 H1 N2 0.92(2) 1.98(2) 2.8510(15) 158.1(19) 2_556

loop_
_geom_torsion_atom_site_label_1
_geom_torsion_atom_site_label_2
_geom_torsion_atom_site_label_3
_geom_torsion_atom_site_label_4
_geom_torsion
N1 C1 C2 C3 -177.82(12)
N1 C1 C6 C5 178.26(10)
N1 C1 C6 C7 -0.92(13)
N1 C8 C9 C10 179.02(10)
N1 C8 C9 C16 2.08(19)
N1 C13 C14 C15 61.5(2)
C00G C17 C21 C20 0.7(2)
C00G C18 C19 C20 1.2(2)
C1 N1 C8 C7 -0.85(13)
C1 N1 C8 C9 -179.49(11)
C1 N1 C13 C14 124.05(14)
C1 C2 C3 C4 -0.5(2)
C1 C6 C7 C8 0.40(12)
C1 C6 C7 C12 178.53(12)
C2 C1 C6 C5 -1.06(18)
C2 C1 C6 C7 179.75(11)
C2 C3 C4 C5 -0.7(2)
C3 C4 C5 C6 1.0(2)
C4 C5 C6 C1 -0.15(18)
C4 C5 C6 C7 178.76(13)
C5 C6 C7 C8 -178.62(13)
C5 C6 C7 C12 -0.5(2)
C6 C1 C2 C3 1.35(19)
C6 C7 C8 N1 0.27(13)
C6 C7 C8 C9 178.99(10)
C6 C7 C12 O1 2.04(19)
C6 C7 C12 C11 -179.19(11)
C7 C8 C9 C10 0.56(17)
C7 C8 C9 C16 -176.38(11)
C8 N1 C1 C2 -179.63(12)
C8 N1 C1 C6 1.12(13)
C8 N1 C13 C14 -60.33(18)
C8 C7 C12 O1 179.99(10)
C8 C7 C12 C11 -1.25(17)
C8 C9 C10 C11 -0.97(16)
C8 C9 C10 C17 179.44(10)
C8 C9 C16 C15 51.99(16)
C9 C10 C11 C12 0.29(17)
C9 C10 C11 C22 -178.92(10)
C9 C10 C17 C00G -76.14(16)
C9 C10 C17 C21 102.78(14)
C10 C9 C16 C15 -124.74(13)
C10 C11 C12 O1 179.52(10)
C10 C11 C12 C7 0.85(17)
C10 C17 C21 C20 -178.25(14)
C11 C10 C17 C00G 104.25(13)
C11 C10 C17 C21 -76.83(16)
C12 C7 C8 N1 -178.15(10)
C12 C7 C8 C9 0.57(17)
C13 N1 C1 C2 -3.4(2)
C13 N1 C1 C6 177.37(11)
C13 N1 C8 C7 -177.07(11)
C13 N1 C8 C9 4.3(2)
C13 C14 C15 C16 10.0(2)
C14 C15 C16 C9 -73.18(19)
C16 C9 C10 C11 175.91(11)
C16 C9 C10 C17 -3.69(17)
C17 C00G C18 C19 -0.4(2)
C17 C10 C11 C12 179.90(10)
C17 C10 C11 C22 0.69(16)
C18 C00G C17 C10 178.40(13)
C18 C00G C17 C21 -0.5(2)
C18 C19 C20 C21 -1.1(3)
C19 C20 C21 C17 0.1(3)
C22 C11 C12 O1 -1.25(18)
C22 C11 C12 C7 -179.91(10)
